data_4513649
loop_
_publ_author_name
'B\"oge, Matthias'
'Heck, J\"urgen'

_publ_section_title
;
 One-Step Preparation and Crystallization of Almost Insoluble
 Palladium(II) and Platinum(II/IV) Complexes from a Biphasic Solvent
 System
;
_journal_issue 11
_journal_name_full 'Crystal Growth &amp; Design'
_journal_page_first 5280
_journal_paper_doi 10.1021/acs.cgd.5b00797
_journal_volume 15
_journal_year 2015
_chemical_formula_moiety 'C20 H16 Br2 N2 Pd'
_chemical_formula_sum 'C20 H16 Br2 N2 Pd'
_chemical_formula_weight 550.57
_chemical_name_systematic
;
 cis-dibromido{(S)-2,2'-diamino-1,1'-binaphthaline}palladium(II)
;
_space_group_IT_number 5
_symmetry_cell_setting monoclinic
_symmetry_space_group_name_Hall 'C 2y'
_symmetry_space_group_name_H-M 'C 1 2 1'
_atom_sites_solution_hydrogens geom
_atom_sites_solution_primary direct
_atom_sites_solution_secondary difmap
_audit_creation_method SHELXL-97
_cell_angle_alpha 90.00
_cell_angle_beta 97.8540(10)
_cell_angle_gamma 90.00
_cell_formula_units_Z 4
_cell_length_a 19.366(2)
_cell_length_b 7.5362(8)
_cell_length_c 12.7737(13)
_cell_measurement_reflns_used 3560
_cell_measurement_temperature 100(2)
_cell_measurement_theta_max 28.2
_cell_measurement_theta_min 2.5
_cell_volume 1846.8(3)
_computing_cell_refinement 'SAINT (Bruker AXS, 1998)'
_computing_data_collection 'SMART (Bruker AXS, 1998)'
_computing_data_reduction 'SAINT (Bruker AXS, 1998)'
_computing_molecular_graphics 'SHELXTL (Bruker AXS, 1998)'
_computing_publication_material 'SHELXTL (Bruker AXS, 1998)'
_computing_structure_refinement 'SHELXL-97 (Sheldrick, 1997)'
_computing_structure_solution 'SHELXS-97 (Sheldrick, 1990)'
_diffrn_ambient_temperature 100(2)
_diffrn_measured_fraction_theta_full 0.965
_diffrn_measured_fraction_theta_max 0.965
_diffrn_measurement_device_type 'Bruker AXS, 1998'
_diffrn_measurement_method omega-scan
_diffrn_radiation_monochromator graphite
_diffrn_radiation_source 'fine-focus sealed tube'
_diffrn_radiation_type MoK\a
_diffrn_radiation_wavelength 0.71073
_diffrn_reflns_av_R_equivalents 0.0250
_diffrn_reflns_av_sigmaI/netI 0.0681
_diffrn_reflns_limit_h_max 20
_diffrn_reflns_limit_h_min -24
_diffrn_reflns_limit_k_max 9
_diffrn_reflns_limit_k_min -9
_diffrn_reflns_limit_l_max 14
_diffrn_reflns_limit_l_min -16
_diffrn_reflns_number 6310
_diffrn_reflns_theta_full 27.49
_diffrn_reflns_theta_max 27.49
_diffrn_reflns_theta_min 2.12
_diffrn_standards_decay_% none
_diffrn_standards_interval_count none
_diffrn_standards_interval_time none
_diffrn_standards_number none
_exptl_absorpt_coefficient_mu 5.337
_exptl_absorpt_correction_T_max 0.9008
_exptl_absorpt_correction_T_min 0.2974
_exptl_absorpt_correction_type multi-scan
_exptl_absorpt_process_details 'SADABS (Bruker AXS, 1998)'
_exptl_crystal_colour orange
_exptl_crystal_density_diffrn 1.980
_exptl_crystal_density_meas ?
_exptl_crystal_density_method 'not measured'
_exptl_crystal_description needle
_exptl_crystal_F_000 1064
_exptl_crystal_size_max 0.30
_exptl_crystal_size_mid 0.06
_exptl_crystal_size_min 0.02
_refine_diff_density_max 0.802
_refine_diff_density_min -0.621
_refine_diff_density_rms 0.091
_refine_ls_abs_structure_details 'Flack H D (1983), Acta Cryst. A39, 876-881'
_refine_ls_abs_structure_Flack 0.009(7)
_refine_ls_extinction_coef none
_refine_ls_extinction_method none
_refine_ls_goodness_of_fit_ref 0.752
_refine_ls_hydrogen_treatment riding
_refine_ls_matrix_type full
_refine_ls_number_parameters 226
_refine_ls_number_reflns 3890
_refine_ls_number_restraints 1
_refine_ls_restrained_S_all 0.751
_refine_ls_R_factor_all 0.0269
_refine_ls_R_factor_gt 0.0240
_refine_ls_shift/su_max 0.001
_refine_ls_shift/su_mean 0.000
_refine_ls_structure_factor_coef Fsqd
_refine_ls_weighting_details 'calc w=1/[\s^2^(Fo^2^)+(0.0000P)^2^+0.0000P] where P=(Fo^2^+2Fc^2^)/3'
_refine_ls_weighting_scheme calc
_refine_ls_wR_factor_gt 0.0523
_refine_ls_wR_factor_ref 0.0539
_reflns_number_gt 3602
_reflns_number_total 3890
_reflns_threshold_expression >2sigma(I)
_cod_data_source_file cg5b00797_si_002.cif
_cod_data_source_block 5
_cod_depositor_comments
;
 Replacing the "&#x0092;" substring with the "'" symbol in the
 _chemical_name_systematic data items value.

 Antanas Vaitkus,
 2017-03-29

The following automatic conversions were performed:

'_exptl_crystal_density_meas' value 'not measured' was changed to '?'
- the value is perceived as not measured.

Automatic conversion script
Id: cif_fix_values 3271 2015-04-21 07:52:19Z andrius 

 Adding full bibliography for 4513649--4513652.cif.
;
_cod_original_sg_symbol_H-M C2
_cod_database_code 4513649

loop_
_symmetry_equiv_pos_as_xyz
'x, y, z'
'-x, y, -z'
'x+1/2, y+1/2, z'
'-x+1/2, y+1/2, -z'

loop_
_atom_site_label
_atom_site_type_symbol
_atom_site_fract_x
_atom_site_fract_y
_atom_site_fract_z
_atom_site_U_iso_or_equiv
_atom_site_adp_type
_atom_site_occupancy
_atom_site_symmetry_multiplicity
_atom_site_calc_flag
_atom_site_refinement_flags
Pd1 Pd 0.829226(15) 0.63490(4) 0.02521(2) 0.01425(7) Uani 1 1 d .
Br1 Br 0.89599(2) 0.81332(5) -0.08344(3) 0.01858(9) Uani 1 1 d .
Br2 Br 0.74037(2) 0.55243(5) -0.11964(3) 0.02034(10) Uani 1 1 d .
N1 N 0.90837(16) 0.6751(4) 0.1496(2) 0.0162(7) Uani 1 1 d .
H1A H 0.9441 0.7385 0.1269 0.019 Uiso 1 1 calc R
H1B H 0.8918 0.7381 0.2026 0.019 Uiso 1 1 calc R
N2 N 0.77284(18) 0.4944(5) 0.1247(2) 0.0168(7) Uani 1 1 d .
H2A H 0.7264 0.5028 0.0977 0.020 Uiso 1 1 calc R
H2B H 0.7851 0.3768 0.1215 0.020 Uiso 1 1 calc R
C1 C 0.8990(2) 0.4126(5) 0.2598(3) 0.0122(8) Uani 1 1 d .
C2 C 0.9331(2) 0.5037(5) 0.1881(3) 0.0150(8) Uani 1 1 d .
C3 C 0.9915(2) 0.4290(5) 0.1465(3) 0.0188(9) Uani 1 1 d .
H3 H 1.0141 0.4933 0.0969 0.023 Uiso 1 1 calc R
C4 C 1.0146(2) 0.2644(5) 0.1789(3) 0.0177(9) Uani 1 1 d .
H4 H 1.0532 0.2146 0.1508 0.021 Uiso 1 1 calc R
C5 C 0.98225(19) 0.1656(5) 0.2535(3) 0.0152(8) Uani 1 1 d .
C6 C 1.0081(2) -0.0014(5) 0.2918(3) 0.0191(9) Uani 1 1 d .
H6 H 1.0486 -0.0490 0.2679 0.023 Uiso 1 1 calc R
C7 C 0.9755(2) -0.0952(5) 0.3627(3) 0.0194(9) Uani 1 1 d .
H7 H 0.9940 -0.2059 0.3888 0.023 Uiso 1 1 calc R
C8 C 0.9148(2) -0.0274(5) 0.3968(3) 0.0161(8) Uani 1 1 d .
H8 H 0.8917 -0.0945 0.4445 0.019 Uiso 1 1 calc R
C9 C 0.88857(18) 0.1338(6) 0.3622(3) 0.0142(7) Uani 1 1 d .
H9 H 0.8473 0.1767 0.3860 0.017 Uiso 1 1 calc R
C10 C 0.92198(19) 0.2383(5) 0.2913(3) 0.0113(8) Uani 1 1 d .
C11 C 0.8393(2) 0.5003(5) 0.3019(3) 0.0124(8) Uani 1 1 d .
C12 C 0.7801(2) 0.5453(5) 0.2354(3) 0.0148(8) Uani 1 1 d .
C13 C 0.72547(19) 0.6402(6) 0.2709(3) 0.0189(8) Uani 1 1 d .
H13 H 0.6852 0.6690 0.2227 0.023 Uiso 1 1 calc R
C14 C 0.72972(19) 0.6919(5) 0.3746(3) 0.0183(9) Uani 1 1 d .
H14 H 0.6930 0.7589 0.3974 0.022 Uiso 1 1 calc R
C15 C 0.78853(18) 0.6459(5) 0.4475(3) 0.0160(8) Uani 1 1 d .
C16 C 0.7946(2) 0.6924(5) 0.5566(3) 0.0190(9) Uani 1 1 d .
H16 H 0.7583 0.7587 0.5811 0.023 Uiso 1 1 calc R
C17 C 0.8503(2) 0.6454(6) 0.6257(3) 0.0212(9) Uani 1 1 d .
H17 H 0.8527 0.6784 0.6979 0.025 Uiso 1 1 calc R
C18 C 0.9052(2) 0.5468(6) 0.5914(3) 0.0178(8) Uani 1 1 d .
H18 H 0.9438 0.5105 0.6408 0.021 Uiso 1 1 calc R
C19 C 0.9024(2) 0.5037(5) 0.4860(3) 0.0144(8) Uani 1 1 d .
H19 H 0.9405 0.4428 0.4630 0.017 Uiso 1 1 calc R
C20 C 0.84415(18) 0.5479(5) 0.4115(3) 0.0118(7) Uani 1 1 d .

loop_
_atom_site_aniso_label
_atom_site_aniso_U_11
_atom_site_aniso_U_22
_atom_site_aniso_U_33
_atom_site_aniso_U_23
_atom_site_aniso_U_13
_atom_site_aniso_U_12
Pd1 0.01866(16) 0.01310(13) 0.00993(14) 0.00122(12) -0.00191(11) -0.00072(13)
Br1 0.0208(2) 0.0221(2) 0.01302(19) 0.00371(16) 0.00264(15) 0.00142(17)
Br2 0.0265(2) 0.01845(19) 0.0136(2) -0.00026(16) -0.00630(16) -0.00199(18)
N1 0.0194(18) 0.0176(18) 0.0111(16) 0.0050(13) 0.0009(13) -0.0043(14)
N2 0.0199(19) 0.0155(17) 0.0133(18) -0.0003(13) -0.0041(14) -0.0046(14)
C1 0.015(2) 0.0164(19) 0.0051(17) -0.0027(15) -0.0007(15) -0.0013(15)
C2 0.015(2) 0.017(2) 0.012(2) -0.0025(15) -0.0029(16) -0.0073(15)
C3 0.020(2) 0.028(2) 0.008(2) 0.0021(16) 0.0005(17) -0.0046(17)
C4 0.012(2) 0.028(2) 0.014(2) -0.0041(17) 0.0057(16) -0.0008(16)
C5 0.0140(19) 0.019(2) 0.0120(18) -0.0053(16) 0.0000(15) -0.0004(16)
C6 0.015(2) 0.025(2) 0.017(2) -0.0068(17) 0.0011(17) 0.0027(17)
C7 0.024(2) 0.0153(19) 0.017(2) -0.0043(17) -0.0027(17) 0.0006(17)
C8 0.017(2) 0.0161(18) 0.015(2) 0.0010(17) 0.0001(16) -0.0026(17)
C9 0.0103(18) 0.0163(17) 0.0159(18) 0.0001(19) 0.0014(14) -0.0015(18)
C10 0.0114(19) 0.0150(18) 0.0069(18) -0.0041(15) -0.0005(15) -0.0016(15)
C11 0.017(2) 0.0084(17) 0.0122(19) 0.0024(14) 0.0025(16) -0.0002(14)
C12 0.016(2) 0.0151(18) 0.0135(19) 0.0028(17) 0.0016(15) -0.0047(17)
C13 0.0133(19) 0.0163(18) 0.025(2) 0.006(2) -0.0056(15) 0.0001(19)
C14 0.010(2) 0.0145(19) 0.031(2) -0.0022(16) 0.0053(17) 0.0000(15)
C15 0.017(2) 0.0116(17) 0.020(2) -0.0026(19) 0.0048(16) -0.0037(19)
C16 0.017(2) 0.0180(19) 0.024(2) -0.0049(17) 0.0116(17) -0.0045(16)
C17 0.030(2) 0.020(2) 0.0152(19) -0.006(2) 0.0106(17) -0.011(2)
C18 0.020(2) 0.0205(19) 0.0127(19) 0.0007(18) 0.0017(16) -0.0064(18)
C19 0.015(2) 0.0141(19) 0.013(2) -0.0008(15) 0.0009(16) -0.0025(15)
C20 0.0102(19) 0.0118(17) 0.0135(19) 0.0006(16) 0.0015(15) -0.0030(16)

loop_
_atom_type_symbol
_atom_type_description
_atom_type_scat_dispersion_real
_atom_type_scat_dispersion_imag
_atom_type_scat_source
C C 0.0033 0.0016 'International Tables Vol C Tables 4.2.6.8 and 6.1.1.4'
H H 0.0000 0.0000 'International Tables Vol C Tables 4.2.6.8 and 6.1.1.4'
N N 0.0061 0.0033 'International Tables Vol C Tables 4.2.6.8 and 6.1.1.4'
Br Br -0.2901 2.4595 'International Tables Vol C Tables 4.2.6.8 and 6.1.1.4'
Pd Pd -0.9988 1.0072 'International Tables Vol C Tables 4.2.6.8 and 6.1.1.4'

loop_
_geom_angle_atom_site_label_1
_geom_angle_atom_site_label_2
_geom_angle_atom_site_label_3
_geom_angle
N1 Pd1 N2 90.07(12)
N1 Pd1 Br1 87.79(8)
N2 Pd1 Br1 176.60(9)
N1 Pd1 Br2 173.46(9)
N2 Pd1 Br2 87.62(9)
Br1 Pd1 Br2 94.788(18)
C2 N1 Pd1 107.9(2)
C2 N1 H1A 110.1
Pd1 N1 H1A 110.1
C2 N1 H1B 110.1
Pd1 N1 H1B 110.1
H1A N1 H1B 108.4
C12 N2 Pd1 118.2(2)
C12 N2 H2A 107.8
Pd1 N2 H2A 107.8
C12 N2 H2B 107.8
Pd1 N2 H2B 107.8
H2A N2 H2B 107.1
C2 C1 C10 119.1(3)
C2 C1 C11 118.8(3)
C10 C1 C11 122.1(3)
C1 C2 C3 121.6(4)
C1 C2 N1 120.4(3)
C3 C2 N1 118.0(3)
C4 C3 C2 119.3(4)
C4 C3 H3 120.4
C2 C3 H3 120.4
C3 C4 C5 121.6(4)
C3 C4 H4 119.2
C5 C4 H4 119.2
C6 C5 C4 122.0(3)
C6 C5 C10 119.3(3)
C4 C5 C10 118.7(3)
C7 C6 C5 120.9(4)
C7 C6 H6 119.5
C5 C6 H6 119.5
C6 C7 C8 119.9(4)
C6 C7 H7 120.1
C8 C7 H7 120.1
C9 C8 C7 120.9(4)
C9 C8 H8 119.6
C7 C8 H8 119.6
C8 C9 C10 121.1(3)
C8 C9 H9 119.4
C10 C9 H9 119.4
C9 C10 C1 122.6(3)
C9 C10 C5 117.8(3)
C1 C10 C5 119.6(3)
C12 C11 C20 118.6(3)
C12 C11 C1 120.6(3)
C20 C11 C1 120.7(3)
C11 C12 C13 122.0(4)
C11 C12 N2 119.9(4)
C13 C12 N2 118.2(3)
C14 C13 C12 120.5(4)
C14 C13 H13 119.7
C12 C13 H13 119.7
C13 C14 C15 120.2(3)
C13 C14 H14 119.9
C15 C14 H14 119.9
C14 C15 C16 122.4(4)
C14 C15 C20 119.3(3)
C16 C15 C20 118.4(3)
C17 C16 C15 121.9(4)
C17 C16 H16 119.0
C15 C16 H16 119.0
C16 C17 C18 120.3(4)
C16 C17 H17 119.9
C18 C17 H17 119.9
C19 C18 C17 119.6(4)
C19 C18 H18 120.2
C17 C18 H18 120.2
C18 C19 C20 121.6(4)
C18 C19 H19 119.2
C20 C19 H19 119.2
C19 C20 C15 118.1(3)
C19 C20 C11 122.6(3)
C15 C20 C11 119.3(3)

loop_
_geom_bond_atom_site_label_1
_geom_bond_atom_site_label_2
_geom_bond_distance
Pd1 N1 2.073(3)
Pd1 N2 2.075(3)
Pd1 Br1 2.4281(5)
Pd1 Br2 2.4292(5)
N1 C2 1.440(5)
N1 H1A 0.9200
N1 H1B 0.9200
N2 C12 1.454(5)
N2 H2A 0.9200
N2 H2B 0.9200
C1 C2 1.382(5)
C1 C10 1.427(5)
C1 C11 1.495(5)
C2 C3 1.430(5)
C3 C4 1.363(5)
C3 H3 0.9500
C4 C5 1.420(5)
C4 H4 0.9500
C5 C6 1.417(6)
C5 C10 1.432(5)
C6 C7 1.369(5)
C6 H6 0.9500
C7 C8 1.405(5)
C7 H7 0.9500
C8 C9 1.366(6)
C8 H8 0.9500
C9 C10 1.422(5)
C9 H9 0.9500
C11 C12 1.372(5)
C11 C20 1.436(5)
C12 C13 1.402(5)
C13 C14 1.373(5)
C13 H13 0.9500
C14 C15 1.412(5)
C14 H14 0.9500
C15 C16 1.426(5)
C15 C20 1.433(5)
C16 C17 1.344(6)
C16 H16 0.9500
C17 C18 1.416(6)
C17 H17 0.9500
C18 C19 1.378(5)
C18 H18 0.9500
C19 C20 1.413(5)
C19 H19 0.9500
